data_7057255
loop_
_publ_author_name
'Meshkov, Ivan N.'
'Bulach, V\'eronique'
'Gorbunova, Yulia G.'
'Jouaiti, Abdelaziz'
'Sinelshchikova, Anna A.'
'Kyritsakas, Nathalie'
'Grigoriev, Mikhail S.'
'Tsivadze, Aslan Yu.'
'Hosseini, Mir Wais'

_publ_section_title
;
 Molecular brakes based on the Zn(ii) porphyrin dimer
;
_journal_issue 10
_journal_name_full 'New Journal of Chemistry'
_journal_page_first 7816
_journal_paper_doi 10.1039/C8NJ01219A
_journal_volume 42
_journal_year 2018
_chemical_formula_moiety '(C94 H66 N12 Zn2), 1.7(C H Cl3)'
_chemical_formula_sum 'C95.7 H67.7 Cl5.1 N12 Zn2'
_chemical_formula_weight 1697.30
_space_group_crystal_system triclinic
_space_group_IT_number 2
_space_group_name_Hall '-P 1'
_space_group_name_H-M_alt 'P -1'
_symmetry_space_group_name_Hall '-P 1'
_symmetry_space_group_name_H-M 'P -1'
_atom_sites_solution_hydrogens geom
_audit_creation_method SHELXL-2014/6
_audit_update_record
;
2018-03-12 deposited with the CCDC.
2018-04-06 downloaded from the CCDC.
;
_cell_angle_alpha 106.0120(10)
_cell_angle_beta 92.051(2)
_cell_angle_gamma 111.422(2)
_cell_formula_units_Z 2
_cell_length_a 12.5752(10)
_cell_length_b 16.1287(8)
_cell_length_c 23.4657(19)
_cell_measurement_reflns_used 31000
_cell_measurement_temperature 173(2)
_cell_measurement_theta_max 25.
_cell_measurement_theta_min 2.5
_cell_volume 4208.8(5)
_computing_cell_refinement 'Bruker SAINT'
_computing_data_collection 'Bruker APEX2'
_computing_data_reduction 'Bruker SAINT'
_computing_molecular_graphics 'Bruker SHELXTL'
_computing_publication_material 'Bruker SHELXTL'
_computing_structure_refinement 'SHELXL-2014 (Sheldrick 2014)'
_computing_structure_solution 'SHELXS-97 (Sheldrick 2008)'
_diffrn_ambient_temperature 173(2)
_diffrn_measured_fraction_theta_full 0.957
_diffrn_measured_fraction_theta_max 0.935
_diffrn_measurement_device_type 'Bruker APEX-II CCD'
_diffrn_measurement_method '\f and \w scans'
_diffrn_radiation_type MoK\a
_diffrn_radiation_wavelength 0.71073
_diffrn_reflns_av_R_equivalents 0.0684
_diffrn_reflns_av_unetI/netI 0.1397
_diffrn_reflns_Laue_measured_fraction_full 0.957
_diffrn_reflns_Laue_measured_fraction_max 0.935
_diffrn_reflns_limit_h_max 16
_diffrn_reflns_limit_h_min -16
_diffrn_reflns_limit_k_max 12
_diffrn_reflns_limit_k_min -19
_diffrn_reflns_limit_l_max 30
_diffrn_reflns_limit_l_min -30
_diffrn_reflns_number 31007
_diffrn_reflns_point_group_measured_fraction_full 0.957
_diffrn_reflns_point_group_measured_fraction_max 0.935
_diffrn_reflns_theta_full 25.242
_diffrn_reflns_theta_max 27.528
_diffrn_reflns_theta_min 0.913
_exptl_absorpt_coefficient_mu 0.787
_exptl_absorpt_correction_T_max 0.986
_exptl_absorpt_correction_T_min 0.962
_exptl_absorpt_correction_type multi-scan
_exptl_absorpt_process_details sadabs
_exptl_crystal_colour green
_exptl_crystal_density_diffrn 1.339
_exptl_crystal_density_meas ?
_exptl_crystal_description prism
_exptl_crystal_F_000 1745.2
_exptl_crystal_size_max 0.040
_exptl_crystal_size_mid 0.020
_exptl_crystal_size_min 0.020
_refine_diff_density_max 1.896
_refine_diff_density_min -0.847
_refine_diff_density_rms 0.138
_refine_ls_extinction_method none
_refine_ls_goodness_of_fit_ref 1.029
_refine_ls_hydrogen_treatment constr
_refine_ls_matrix_type full
_refine_ls_number_parameters 1067
_refine_ls_number_reflns 18140
_refine_ls_number_restraints 12
_refine_ls_restrained_S_all 1.033
_refine_ls_R_factor_all 0.1770
_refine_ls_R_factor_gt 0.0854
_refine_ls_shift/su_max 0.003
_refine_ls_shift/su_mean 0.000
_refine_ls_structure_factor_coef Fsqd
_refine_ls_weighting_details 'w=1/[\s^2^(Fo^2^)+(0.1551P)^2^+0.0200P] where P=(Fo^2^+2Fc^2^)/3'
_refine_ls_weighting_scheme calc
_refine_ls_wR_factor_gt 0.2322
_refine_ls_wR_factor_ref 0.2875
_reflns_Friedel_coverage 0.000
_reflns_number_gt 9095
_reflns_number_total 18140
_reflns_threshold_expression 'I > 2\s(I)'
_cod_data_source_file c8nj01219a2.cif
_cod_data_source_block e3708a_a
_cod_depositor_comments
;
The following automatic conversions were performed:

'_exptl_crystal_density_meas' value 'none' was changed to '?' - the
value is perceived as not measured.

Automatic conversion script
Id: cif_fix_values 4973 2017-02-22 13:04:09Z antanas 

 Adding full bibliography for 7057254--7057255.cif.
;
_cod_original_formula_sum 'C95.70 H67.70 Cl5.10 N12 Zn2'
_cod_database_code 7057255
_shelx_space_group_comment
;
The symmetry employed for this shelxl refinement is uniquely defined
by the following loop, which should always be used as a source of
symmetry information in preference to the above space-group names.
They are only intended as comments.
;
_shelx_estimated_absorpt_t_min 0.969
_shelx_estimated_absorpt_t_max 0.985
_shelxl_version_number 2014/6

loop_
_space_group_symop_operation_xyz
'x, y, z'
'-x, -y, -z'

loop_
_atom_site_label
_atom_site_type_symbol
_atom_site_fract_x
_atom_site_fract_y
_atom_site_fract_z
_atom_site_U_iso_or_equiv
_atom_site_adp_type
_atom_site_occupancy
_atom_site_site_symmetry_order
_atom_site_calc_flag
_atom_site_refinement_flags_posn
_atom_site_refinement_flags_adp
_atom_site_refinement_flags_occupancy
Zn1 Zn 0.41014(7) 0.53920(5) 0.68765(3) 0.0254(2) Uani 1 1 d . . .
N1 N 0.3068(5) 0.5064(4) 0.6071(2) 0.0288(12) Uani 1 1 d . . .
C1 C 0.3411(6) 0.5332(5) 0.5579(3) 0.0336(16) Uani 1 1 d . . .
C2 C 0.2424(7) 0.5020(5) 0.5137(3) 0.0412(18) Uani 1 1 d . . .
H2 H 0.2432 0.5106 0.4753 0.049 Uiso 1 1 calc R U .
C3 C 0.1480(7) 0.4583(5) 0.5357(3) 0.0375(17) Uani 1 1 d . . .
H3 H 0.0702 0.4311 0.5163 0.045 Uiso 1 1 calc R U .
C4 C 0.1886(6) 0.4608(4) 0.5945(3) 0.0280(14) Uani 1 1 d . . .
C5 C 0.1166(6) 0.4231(4) 0.6338(3) 0.0290(14) Uani 1 1 d . . .
C6 C 0.1559(6) 0.4247(4) 0.6916(3) 0.0285(14) Uani 1 1 d . . .
C7 C 0.0794(6) 0.3926(4) 0.7324(3) 0.0317(15) Uani 1 1 d . . .
H7 H -0.0027 0.3669 0.7255 0.038 Uiso 1 1 calc R U .
C8 C 0.1488(6) 0.4066(4) 0.7824(3) 0.0328(16) Uani 1 1 d . . .
H8 H 0.1241 0.3934 0.8179 0.039 Uiso 1 1 calc R U .
C9 C 0.2664(6) 0.4449(4) 0.7723(3) 0.0268(14) Uani 1 1 d . . .
N2 N 0.2683(5) 0.4555(3) 0.7161(2) 0.0250(11) Uani 1 1 d . . .
C10 C 0.3659(5) 0.4685(4) 0.8136(3) 0.0230(13) Uani 1 1 d . . .
C11 C 0.4805(6) 0.5038(4) 0.8032(3) 0.0245(13) Uani 1 1 d . . .
C12 C 0.5796(6) 0.5175(5) 0.8425(3) 0.0321(15) Uani 1 1 d . . .
H12 H 0.5788 0.5022 0.8788 0.039 Uiso 1 1 calc R U .
C13 C 0.6740(6) 0.5559(4) 0.8185(3) 0.0307(15) Uani 1 1 d . . .
H13 H 0.7522 0.5736 0.8348 0.037 Uiso 1 1 calc R U .
C14 C 0.6335(6) 0.5649(4) 0.7637(3) 0.0301(15) Uani 1 1 d . . .
N3 N 0.5153(5) 0.5308(3) 0.7543(2) 0.0262(12) Uani 1 1 d . . .
C15 C 0.7050(6) 0.6072(4) 0.7260(3) 0.0298(15) Uani 1 1 d . . .
C16 C 0.6662(6) 0.6157(4) 0.6714(3) 0.0310(15) Uani 1 1 d . . .
C17 C 0.7414(7) 0.6560(5) 0.6317(3) 0.0377(17) Uani 1 1 d . . .
H17 H 0.8235 0.6817 0.6379 0.045 Uiso 1 1 calc R U .
C18 C 0.6711(7) 0.6494(5) 0.5844(3) 0.0388(18) Uani 1 1 d . . .
H18 H 0.6951 0.6703 0.5511 0.047 Uiso 1 1 calc R U .
C19 C 0.5545(6) 0.6058(4) 0.5931(3) 0.0336(16) Uani 1 1 d . . .
N4 N 0.5533(5) 0.5856(3) 0.6464(2) 0.0280(12) Uani 1 1 d . . .
C20 C 0.4559(6) 0.5822(4) 0.5522(3) 0.0321(16) Uani 1 1 d . . .
C21 C -0.0105(6) 0.3777(5) 0.6136(3) 0.0366(17) Uani 1 1 d . . .
C22 C -0.0759(8) 0.4301(7) 0.6130(4) 0.055(2) Uani 1 1 d . . .
H22 H -0.0387 0.4964 0.6239 0.066 Uiso 1 1 calc R U .
C23 C -0.1950(8) 0.3875(8) 0.5967(4) 0.063(3) Uani 1 1 d . . .
H23 H -0.2375 0.4251 0.5950 0.076 Uiso 1 1 calc R U .
C24 C -0.2513(8) 0.2947(10) 0.5834(4) 0.077(3) Uani 1 1 d . . .
H24 H -0.3333 0.2672 0.5747 0.093 Uiso 1 1 calc R U .
C25 C -0.1885(9) 0.2390(8) 0.5822(5) 0.083(3) Uani 1 1 d . . .
H25 H -0.2264 0.1727 0.5704 0.100 Uiso 1 1 calc R U .
C26 C -0.0682(7) 0.2825(6) 0.5988(4) 0.059(2) Uani 1 1 d . . .
H26 H -0.0254 0.2450 0.5998 0.071 Uiso 1 1 calc R U .
C27 C 0.3476(5) 0.4556(4) 0.8732(3) 0.0236(13) Uani 1 1 d . . .
C28 C 0.3891(6) 0.5325(4) 0.9249(3) 0.0280(14) Uani 1 1 d . . .
H28 H 0.4259 0.5934 0.9213 0.034 Uiso 1 1 calc R U .
C29 C 0.3783(6) 0.5228(4) 0.9813(3) 0.0313(15) Uani 1 1 d . . .
H29 H 0.4063 0.5768 1.0158 0.038 Uiso 1 1 calc R U .
C30 C 0.3269(6) 0.4348(5) 0.9879(3) 0.0298(15) Uani 1 1 d . . .
H30 H 0.3208 0.4276 1.0266 0.036 Uiso 1 1 calc R U .
C31 C 0.2843(6) 0.3569(4) 0.9365(3) 0.0287(14) Uani 1 1 d . . .
H31 H 0.2474 0.2960 0.9400 0.034 Uiso 1 1 calc R U .
C32 C 0.2957(6) 0.3682(4) 0.8809(3) 0.0289(15) Uani 1 1 d . . .
H32 H 0.2671 0.3142 0.8464 0.035 Uiso 1 1 calc R U .
C33 C 0.8325(6) 0.6470(5) 0.7458(3) 0.0361(17) Uani 1 1 d . . .
C34 C 0.8953(7) 0.7448(5) 0.7649(4) 0.047(2) Uani 1 1 d . . .
H34 H 0.8564 0.7857 0.7661 0.056 Uiso 1 1 calc R U .
C35 C 1.0141(8) 0.7811(6) 0.7819(4) 0.062(3) Uani 1 1 d . . .
H35 H 1.0557 0.8471 0.7943 0.074 Uiso 1 1 calc R U .
C36 C 1.0734(7) 0.7240(7) 0.7814(4) 0.060(2) Uani 1 1 d . . .
H36 H 1.1551 0.7498 0.7921 0.072 Uiso 1 1 calc R U .
C37 C 1.0113(8) 0.6286(7) 0.7650(4) 0.061(2) Uani 1 1 d . . .
H37 H 1.0512 0.5890 0.7663 0.073 Uiso 1 1 calc R U .
C38 C 0.8929(7) 0.5884(6) 0.7467(4) 0.050(2) Uani 1 1 d . . .
H38 H 0.8527 0.5223 0.7350 0.061 Uiso 1 1 calc R U .
N5 N 0.4160(5) 0.6733(4) 0.7384(2) 0.0291(12) Uani 1 1 d . . .
C39 C 0.4856(6) 0.7518(5) 0.7287(3) 0.0371(17) Uani 1 1 d . . .
H39 H 0.5198 0.7453 0.6931 0.045 Uiso 1 1 calc R U .
C40 C 0.5116(6) 0.8400(5) 0.7654(3) 0.0358(16) Uani 1 1 d . . .
H40 H 0.5618 0.8923 0.7551 0.043 Uiso 1 1 calc R U .
C41 C 0.4641(6) 0.8536(4) 0.8183(3) 0.0327(16) Uani 1 1 d . . .
C42 C 0.3889(6) 0.7716(4) 0.8291(3) 0.0334(16) Uani 1 1 d . . .
H42 H 0.3527 0.7756 0.8641 0.040 Uiso 1 1 calc R U .
C43 C 0.3689(6) 0.6864(5) 0.7884(3) 0.0324(16) Uani 1 1 d . . .
H43 H 0.3175 0.6322 0.7964 0.039 Uiso 1 1 calc R U .
N6 N 0.4889(6) 0.9406(4) 0.8576(3) 0.0407(15) Uani 1 1 d . . .
C44 C 0.4428(10) 0.9519(6) 0.9151(4) 0.070(3) Uani 1 1 d . . .
H44A H 0.3582 0.9249 0.9072 0.105 Uiso 1 1 calc R U .
H44B H 0.4703 1.0186 0.9377 0.105 Uiso 1 1 calc R U .
H44C H 0.4695 0.9196 0.9386 0.105 Uiso 1 1 calc R U .
C45 C 0.5746(8) 1.0240(5) 0.8474(4) 0.051(2) Uani 1 1 d . . .
H45A H 0.6467 1.0148 0.8414 0.076 Uiso 1 1 calc R U .
H45B H 0.5893 1.0790 0.8823 0.076 Uiso 1 1 calc R U .
H45C H 0.5447 1.0337 0.8117 0.076 Uiso 1 1 calc R U .
C46 C 0.4764(6) 0.6083(4) 0.4990(3) 0.0327(16) Uani 1 1 d . . .
C47 C 0.4968(6) 0.6313(5) 0.4547(3) 0.0325(16) Uani 1 1 d . . .
C48 C 0.5217(6) 0.6586(5) 0.4041(3) 0.0296(15) Uani 1 1 d . . .
C49 C 0.5453(6) 0.6841(5) 0.3616(3) 0.0306(15) Uani 1 1 d . . .
Zn2 Zn 0.61962(6) 0.81489(5) 0.19447(3) 0.0228(2) Uani 1 1 d . . .
C50 C 0.4718(6) 0.7012(4) 0.2705(3) 0.0259(14) Uani 1 1 d . . .
C51 C 0.3527(6) 0.6588(4) 0.2788(3) 0.0314(15) Uani 1 1 d . . .
H51 H 0.3264 0.6362 0.3111 0.038 Uiso 1 1 calc R U .
C52 C 0.2864(6) 0.6575(5) 0.2321(3) 0.0319(15) Uani 1 1 d . . .
H52 H 0.2044 0.6337 0.2253 0.038 Uiso 1 1 calc R U .
C53 C 0.3627(6) 0.6992(4) 0.1939(3) 0.0271(14) Uani 1 1 d . . .
N7 N 0.4756(5) 0.7270(3) 0.2195(2) 0.0263(12) Uani 1 1 d . . .
C54 C 0.3278(5) 0.7057(4) 0.1389(3) 0.0248(13) Uani 1 1 d . . .
C55 C 0.4018(5) 0.7429(4) 0.1005(3) 0.0242(13) Uani 1 1 d . . .
C56 C 0.3646(6) 0.7417(4) 0.0413(3) 0.0281(14) Uani 1 1 d . . .
H56 H 0.2871 0.7178 0.0220 0.034 Uiso 1 1 calc R U .
C57 C 0.4598(6) 0.7804(4) 0.0187(3) 0.0296(15) Uani 1 1 d . . .
H57 H 0.4625 0.7894 -0.0197 0.035 Uiso 1 1 calc R U .
C58 C 0.5563(5) 0.8057(4) 0.0626(3) 0.0230(13) Uani 1 1 d . . .
N8 N 0.5197(4) 0.7833(3) 0.1126(2) 0.0234(11) Uani 1 1 d . . .
C59 C 0.6740(6) 0.8496(4) 0.0559(3) 0.0244(13) Uani 1 1 d . . .
C60 C 0.7713(6) 0.8763(4) 0.0993(3) 0.0248(13) Uani 1 1 d . . .
C61 C 0.8895(5) 0.9156(4) 0.0908(3) 0.0293(14) Uani 1 1 d . . .
H61 H 0.9165 0.9312 0.0564 0.035 Uiso 1 1 calc R U .
C62 C 0.9549(6) 0.9262(4) 0.1409(3) 0.0310(15) Uani 1 1 d . . .
H62 H 1.0369 0.9511 0.1486 0.037 Uiso 1 1 calc R U .
C63 C 0.8776(6) 0.8925(4) 0.1811(3) 0.0276(14) Uani 1 1 d . . .
N9 N 0.7668(4) 0.8638(3) 0.1554(2) 0.0232(11) Uani 1 1 d . . .
C64 C 0.9130(5) 0.8849(4) 0.2364(3) 0.0264(14) Uani 1 1 d . . .
C65 C 0.8403(5) 0.8389(4) 0.2716(3) 0.0253(14) Uani 1 1 d . . .
C66 C 0.8775(6) 0.8262(5) 0.3263(3) 0.0343(16) Uani 1 1 d . . .
H66 H 0.9550 0.8480 0.3451 0.041 Uiso 1 1 calc R U .
C67 C 0.7824(6) 0.7778(5) 0.3458(3) 0.0318(15) Uani 1 1 d . . .
H67 H 0.7800 0.7587 0.3808 0.038 Uiso 1 1 calc R U .
C68 C 0.6846(5) 0.7603(4) 0.3035(3) 0.0249(13) Uani 1 1 d . . .
N10 N 0.7213(4) 0.7974(3) 0.2596(2) 0.0229(11) Uani 1 1 d . . .
C69 C 0.5692(6) 0.7162(4) 0.3099(3) 0.0252(14) Uani 1 1 d . . .
C70 C 0.2005(6) 0.6646(5) 0.1174(3) 0.0297(15) Uani 1 1 d . . .
C71 C 0.1414(6) 0.7217(5) 0.1175(3) 0.0364(16) Uani 1 1 d . . .
H71 H 0.1818 0.7878 0.1309 0.044 Uiso 1 1 calc R U .
C72 C 0.0228(7) 0.6828(6) 0.0982(4) 0.048(2) Uani 1 1 d . . .
H72 H -0.0179 0.7225 0.0996 0.058 Uiso 1 1 calc R U .
C73 C -0.0355(6) 0.5873(5) 0.0773(3) 0.0410(18) Uani 1 1 d . . .
H73 H -0.1159 0.5608 0.0625 0.049 Uiso 1 1 calc R U .
C74 C 0.0224(7) 0.5305(5) 0.0778(4) 0.0450(19) Uani 1 1 d . . .
H74 H -0.0184 0.4644 0.0644 0.054 Uiso 1 1 calc R U .
C75 C 0.1403(6) 0.5686(5) 0.0976(4) 0.0421(18) Uani 1 1 d . . .
H75 H 0.1799 0.5285 0.0977 0.051 Uiso 1 1 calc R U .
C76 C 0.6968(6) 0.8640(4) -0.0041(3) 0.0278(14) Uani 1 1 d . . .
C77 C 0.7475(6) 0.9537(5) -0.0090(3) 0.0340(16) Uani 1 1 d . . .
H77 H 0.7677 1.0065 0.0259 0.041 Uiso 1 1 calc R U .
C78 C 0.7690(6) 0.9672(5) -0.0636(3) 0.0398(18) Uani 1 1 d . . .
H78 H 0.8034 1.0290 -0.0661 0.048 Uiso 1 1 calc R U .
C79 C 0.7401(7) 0.8900(5) -0.1155(3) 0.0430(19) Uani 1 1 d . . .
H79 H 0.7569 0.8990 -0.1530 0.052 Uiso 1 1 calc R U .
C80 C 0.6859(6) 0.7989(5) -0.1112(3) 0.0420(18) Uani 1 1 d . . .
H80 H 0.6627 0.7459 -0.1462 0.050 Uiso 1 1 calc R U .
C81 C 0.6664(6) 0.7869(4) -0.0553(3) 0.0309(15) Uani 1 1 d . . .
H81 H 0.6321 0.7255 -0.0522 0.037 Uiso 1 1 calc R U .
C82 C 1.0403(6) 0.9258(5) 0.2584(3) 0.0333(16) Uani 1 1 d . . .
C83 C 1.1005(7) 0.8680(6) 0.2589(4) 0.049(2) Uani 1 1 d . . .
H83 H 1.0607 0.8018 0.2444 0.059 Uiso 1 1 calc R U .
C84 C 1.2185(8) 0.9069(8) 0.2805(5) 0.068(3) Uani 1 1 d . . .
H84 H 1.2597 0.8679 0.2803 0.082 Uiso 1 1 calc R U .
C85 C 1.2741(8) 1.0028(8) 0.3020(4) 0.070(3) Uani 1 1 d . . .
H85 H 1.3538 1.0300 0.3182 0.084 Uiso 1 1 calc R U .
C86 C 1.2159(8) 1.0604(7) 0.3005(5) 0.069(3) Uani 1 1 d . . .
H86 H 1.2559 1.1266 0.3149 0.083 Uiso 1 1 calc R U .
C87 C 1.1005(7) 1.0218(5) 0.2781(4) 0.051(2) Uani 1 1 d . . .
H87 H 1.0613 1.0615 0.2761 0.062 Uiso 1 1 calc R U .
N11 N 0.6268(5) 0.9463(3) 0.2484(2) 0.0279(12) Uani 1 1 d . . .
C88 C 0.5728(6) 0.9558(5) 0.2964(3) 0.0343(16) Uani 1 1 d . . .
H88 H 0.5180 0.9004 0.3016 0.041 Uiso 1 1 calc R U .
C89 C 0.5906(7) 1.0392(5) 0.3387(3) 0.0397(18) Uani 1 1 d . . .
H89 H 0.5490 1.0403 0.3717 0.048 Uiso 1 1 calc R U .
C90 C 0.6700(6) 1.1225(5) 0.3332(3) 0.0362(16) Uani 1 1 d . . .
C91 C 0.7263(7) 1.1127(5) 0.2815(4) 0.0443(19) Uani 1 1 d . . .
H91 H 0.7803 1.1667 0.2744 0.053 Uiso 1 1 calc R U .
C92 C 0.7028(6) 1.0262(5) 0.2422(3) 0.0386(17) Uani 1 1 d . . .
H92 H 0.7424 1.0220 0.2085 0.046 Uiso 1 1 calc R U .
N12 N 0.6951(7) 1.2079(4) 0.3739(3) 0.0539(19) Uani 1 1 d . . .
C93 C 0.6342(11) 1.2164(6) 0.4252(4) 0.081(4) Uani 1 1 d . . .
H93A H 0.5507 1.1836 0.4115 0.122 Uiso 1 1 calc R U .
H93B H 0.6522 1.2828 0.4458 0.122 Uiso 1 1 calc R U .
H93C H 0.6584 1.1886 0.4528 0.122 Uiso 1 1 calc R U .
C94 C 0.7800(8) 1.2930(5) 0.3665(4) 0.064(3) Uani 1 1 d . . .
H94A H 0.8556 1.2887 0.3661 0.096 Uiso 1 1 calc R U .
H94B H 0.7850 1.3473 0.3998 0.096 Uiso 1 1 calc R U .
H94C H 0.7563 1.3003 0.3285 0.096 Uiso 1 1 calc R U .
C95 C 0.9996(8) 0.2453(6) 0.0764(5) 0.062(2) Uani 1 1 d . . .
H95 H 1.0177 0.2806 0.1202 0.074 Uiso 1 1 calc R U .
Cl1 Cl 1.0969(2) 0.31096(18) 0.04069(13) 0.0783(8) Uani 1 1 d . . .
Cl2 Cl 1.0104(2) 0.13724(17) 0.06735(13) 0.0744(7) Uani 1 1 d . . .
Cl3 Cl 0.8568(3) 0.2270(2) 0.05089(17) 0.0997(11) Uani 1 1 d . . .
C96 C 0.3731(17) 1.0997(13) 0.5301(9) 0.116(11) Uani 0.5 1 d D . P
H96 H 0.3956 1.1656 0.5566 0.140 Uiso 0.5 1 calc R U P
Cl4 Cl 0.4825(9) 1.0596(12) 0.5274(8) 0.311(14) Uani 0.5 1 d D . P
Cl5 Cl 0.3272(8) 1.0822(9) 0.4580(5) 0.204(6) Uani 0.5 1 d D . P
Cl6 Cl 0.2649(9) 1.0199(8) 0.5500(4) 0.176(5) Uani 0.5 1 d D . P
C98 C -0.012(2) 0.9179(19) 0.5772(12) 0.147(5) Uani 0.2 1 d D . P
H98 H -0.0585 0.9437 0.6054 0.176 Uiso 0.2 1 calc R U P
Cl8 Cl -0.0005(19) 0.9357(14) 0.5086(10) 0.147(5) Uani 0.2 1 d D . P
Cl9 Cl 0.1332(17) 0.9472(13) 0.5974(10) 0.147(5) Uani 0.2 1 d D . P
Cl7 Cl -0.0441(18) 0.7993(12) 0.5508(10) 0.147(5) Uani 0.2 1 d D . P

loop_
_atom_site_aniso_label
_atom_site_aniso_U_11
_atom_site_aniso_U_22
_atom_site_aniso_U_33
_atom_site_aniso_U_23
_atom_site_aniso_U_13
_atom_site_aniso_U_12
Zn1 0.0336(5) 0.0283(4) 0.0183(4) 0.0124(3) 0.0087(3) 0.0120(3)
N1 0.040(3) 0.032(3) 0.021(3) 0.015(2) 0.012(2) 0.016(3)
C1 0.050(5) 0.039(4) 0.023(3) 0.018(3) 0.013(3) 0.022(3)
C2 0.060(5) 0.053(4) 0.021(4) 0.018(3) 0.008(3) 0.029(4)
C3 0.048(5) 0.050(4) 0.016(3) 0.014(3) 0.007(3) 0.018(4)
C4 0.041(4) 0.030(3) 0.018(3) 0.011(3) 0.008(3) 0.017(3)
C5 0.035(4) 0.032(3) 0.023(3) 0.009(3) 0.003(3) 0.017(3)
C6 0.032(4) 0.030(3) 0.022(3) 0.009(3) 0.004(3) 0.009(3)
C7 0.033(4) 0.036(4) 0.028(4) 0.017(3) 0.010(3) 0.011(3)
C8 0.037(4) 0.041(4) 0.020(3) 0.015(3) 0.008(3) 0.011(3)
C9 0.037(4) 0.023(3) 0.022(3) 0.011(3) 0.007(3) 0.011(3)
N2 0.029(3) 0.029(3) 0.022(3) 0.014(2) 0.004(2) 0.012(2)
C10 0.029(3) 0.019(3) 0.022(3) 0.009(2) 0.005(3) 0.009(3)
C11 0.032(4) 0.023(3) 0.022(3) 0.011(2) 0.006(3) 0.011(3)
C12 0.032(4) 0.048(4) 0.021(3) 0.015(3) 0.004(3) 0.017(3)
C13 0.031(4) 0.039(4) 0.030(4) 0.021(3) 0.008(3) 0.015(3)
C14 0.035(4) 0.028(3) 0.030(4) 0.013(3) 0.009(3) 0.012(3)
N3 0.029(3) 0.030(3) 0.021(3) 0.012(2) 0.010(2) 0.011(2)
C15 0.033(4) 0.030(3) 0.029(4) 0.014(3) 0.012(3) 0.011(3)
C16 0.039(4) 0.031(3) 0.027(4) 0.015(3) 0.015(3) 0.014(3)
C17 0.039(4) 0.045(4) 0.036(4) 0.021(3) 0.017(3) 0.017(3)
C18 0.052(5) 0.044(4) 0.030(4) 0.023(3) 0.019(4) 0.019(4)
C19 0.047(4) 0.031(3) 0.028(4) 0.017(3) 0.021(3) 0.014(3)
N4 0.035(3) 0.029(3) 0.022(3) 0.010(2) 0.010(2) 0.012(2)
C20 0.052(5) 0.032(3) 0.021(3) 0.015(3) 0.017(3) 0.020(3)
C21 0.037(4) 0.056(4) 0.017(3) 0.013(3) 0.002(3) 0.018(4)
C22 0.061(6) 0.088(6) 0.049(5) 0.046(5) 0.023(4) 0.046(5)
C23 0.046(6) 0.123(9) 0.055(6) 0.064(6) 0.021(5) 0.044(6)
C24 0.031(5) 0.159(11) 0.037(5) 0.025(6) 0.006(4) 0.035(7)
C25 0.045(6) 0.084(7) 0.077(8) -0.001(6) 0.007(5) -0.005(5)
C26 0.040(5) 0.060(5) 0.062(6) 0.002(4) -0.002(4) 0.016(4)
C27 0.026(3) 0.032(3) 0.016(3) 0.011(2) 0.005(2) 0.013(3)
C28 0.030(4) 0.024(3) 0.026(3) 0.009(3) 0.004(3) 0.005(3)
C29 0.032(4) 0.033(3) 0.025(3) 0.007(3) 0.005(3) 0.010(3)
C30 0.034(4) 0.047(4) 0.020(3) 0.021(3) 0.007(3) 0.020(3)
C31 0.035(4) 0.032(3) 0.028(3) 0.017(3) 0.009(3) 0.017(3)
C32 0.041(4) 0.028(3) 0.022(3) 0.012(3) 0.008(3) 0.016(3)
C33 0.035(4) 0.048(4) 0.033(4) 0.022(3) 0.020(3) 0.017(3)
C34 0.040(5) 0.045(4) 0.061(5) 0.029(4) 0.016(4) 0.014(4)
C35 0.049(6) 0.061(5) 0.064(6) 0.030(5) 0.003(5) 0.000(5)
C36 0.031(5) 0.094(7) 0.065(6) 0.043(6) 0.013(4) 0.021(5)
C37 0.047(6) 0.087(7) 0.068(6) 0.040(5) 0.019(5) 0.035(5)
C38 0.041(5) 0.066(5) 0.057(5) 0.026(4) 0.018(4) 0.029(4)
N5 0.032(3) 0.030(3) 0.028(3) 0.015(2) 0.008(2) 0.011(2)
C39 0.050(5) 0.034(4) 0.030(4) 0.012(3) 0.011(3) 0.016(3)
C40 0.049(5) 0.031(3) 0.030(4) 0.016(3) 0.012(3) 0.014(3)
C41 0.042(4) 0.031(3) 0.030(4) 0.008(3) 0.004(3) 0.021(3)
C42 0.039(4) 0.032(3) 0.033(4) 0.009(3) 0.011(3) 0.018(3)
C43 0.036(4) 0.035(4) 0.032(4) 0.016(3) 0.016(3) 0.016(3)
N6 0.060(4) 0.035(3) 0.037(4) 0.013(3) 0.011(3) 0.028(3)
C44 0.114(9) 0.043(5) 0.057(6) 0.009(4) 0.034(6) 0.038(5)
C45 0.074(6) 0.035(4) 0.048(5) 0.013(4) 0.008(4) 0.028(4)
C46 0.047(4) 0.035(4) 0.025(3) 0.016(3) 0.018(3) 0.020(3)
C47 0.040(4) 0.039(4) 0.028(4) 0.018(3) 0.013(3) 0.019(3)
C48 0.033(4) 0.041(4) 0.023(3) 0.020(3) 0.012(3) 0.016(3)
C49 0.027(4) 0.037(4) 0.032(4) 0.016(3) 0.006(3) 0.014(3)
Zn2 0.0257(4) 0.0252(4) 0.0203(4) 0.0115(3) 0.0069(3) 0.0094(3)
C50 0.037(4) 0.025(3) 0.017(3) 0.010(2) 0.009(3) 0.010(3)
C51 0.031(4) 0.038(4) 0.026(3) 0.016(3) 0.011(3) 0.008(3)
C52 0.024(4) 0.043(4) 0.028(4) 0.014(3) 0.009(3) 0.011(3)
C53 0.027(4) 0.030(3) 0.024(3) 0.011(3) 0.009(3) 0.009(3)
N7 0.030(3) 0.027(3) 0.023(3) 0.013(2) 0.009(2) 0.008(2)
C54 0.025(3) 0.028(3) 0.025(3) 0.009(3) 0.006(3) 0.013(3)
C55 0.031(4) 0.024(3) 0.023(3) 0.011(2) 0.006(3) 0.013(3)
C56 0.027(4) 0.029(3) 0.031(4) 0.012(3) 0.000(3) 0.013(3)
C57 0.034(4) 0.038(4) 0.026(3) 0.018(3) 0.008(3) 0.019(3)
C58 0.031(4) 0.024(3) 0.020(3) 0.012(2) 0.005(3) 0.014(3)
N8 0.025(3) 0.027(3) 0.018(3) 0.009(2) 0.004(2) 0.009(2)
C59 0.036(4) 0.023(3) 0.023(3) 0.013(2) 0.008(3) 0.017(3)
C60 0.034(4) 0.025(3) 0.023(3) 0.011(3) 0.009(3) 0.016(3)
C61 0.025(3) 0.039(4) 0.030(4) 0.018(3) 0.010(3) 0.012(3)
C62 0.029(4) 0.039(4) 0.033(4) 0.023(3) 0.014(3) 0.012(3)
C63 0.030(4) 0.028(3) 0.026(3) 0.014(3) 0.008(3) 0.009(3)
N9 0.031(3) 0.024(2) 0.021(3) 0.012(2) 0.011(2) 0.013(2)
C64 0.023(3) 0.030(3) 0.024(3) 0.010(3) 0.005(3) 0.007(3)
C65 0.027(4) 0.025(3) 0.023(3) 0.009(3) 0.008(3) 0.008(3)
C66 0.033(4) 0.047(4) 0.026(4) 0.017(3) 0.004(3) 0.015(3)
C67 0.037(4) 0.042(4) 0.023(3) 0.020(3) 0.010(3) 0.015(3)
C68 0.028(3) 0.030(3) 0.020(3) 0.012(3) 0.009(3) 0.013(3)
N10 0.026(3) 0.026(3) 0.019(3) 0.014(2) 0.004(2) 0.008(2)
C69 0.034(4) 0.028(3) 0.017(3) 0.012(2) 0.009(3) 0.013(3)
C70 0.030(4) 0.041(4) 0.021(3) 0.015(3) 0.010(3) 0.012(3)
C71 0.030(4) 0.043(4) 0.044(4) 0.017(3) 0.009(3) 0.020(3)
C72 0.036(5) 0.067(5) 0.054(5) 0.022(4) 0.013(4) 0.032(4)
C73 0.028(4) 0.062(5) 0.033(4) 0.014(4) 0.004(3) 0.017(4)
C74 0.035(4) 0.046(4) 0.044(5) 0.009(4) 0.002(4) 0.010(4)
C75 0.035(4) 0.040(4) 0.050(5) 0.011(3) 0.004(4) 0.014(3)
C76 0.028(4) 0.037(3) 0.025(3) 0.015(3) 0.012(3) 0.014(3)
C77 0.040(4) 0.036(4) 0.036(4) 0.022(3) 0.012(3) 0.018(3)
C78 0.045(5) 0.048(4) 0.038(4) 0.030(4) 0.013(4) 0.018(4)
C79 0.048(5) 0.065(5) 0.033(4) 0.033(4) 0.017(4) 0.027(4)
C80 0.038(4) 0.059(5) 0.022(3) 0.008(3) 0.001(3) 0.015(4)
C81 0.040(4) 0.032(3) 0.028(3) 0.014(3) 0.009(3) 0.017(3)
C82 0.030(4) 0.048(4) 0.026(4) 0.021(3) 0.005(3) 0.013(3)
C83 0.036(5) 0.060(5) 0.052(5) 0.021(4) 0.004(4) 0.018(4)
C84 0.038(5) 0.112(8) 0.075(7) 0.050(6) 0.020(5) 0.036(6)
C85 0.028(5) 0.104(8) 0.065(6) 0.048(6) -0.004(4) -0.004(5)
C86 0.045(6) 0.069(6) 0.076(7) 0.032(5) -0.002(5) -0.004(5)
C87 0.035(5) 0.046(4) 0.064(6) 0.020(4) -0.002(4) 0.004(4)
N11 0.029(3) 0.031(3) 0.024(3) 0.010(2) 0.006(2) 0.011(2)
C88 0.044(4) 0.037(4) 0.025(3) 0.015(3) 0.009(3) 0.016(3)
C89 0.056(5) 0.043(4) 0.029(4) 0.012(3) 0.018(4) 0.027(4)
C90 0.045(4) 0.039(4) 0.032(4) 0.010(3) 0.000(3) 0.027(3)
C91 0.052(5) 0.026(3) 0.054(5) 0.013(3) 0.012(4) 0.013(3)
C92 0.043(4) 0.033(4) 0.044(4) 0.014(3) 0.018(4) 0.016(3)
N12 0.083(6) 0.036(3) 0.045(4) 0.005(3) 0.009(4) 0.031(4)
C93 0.153(11) 0.059(6) 0.043(5) 0.008(4) 0.036(6) 0.058(7)
C94 0.066(6) 0.034(4) 0.070(6) 0.000(4) 0.000(5) 0.010(4)
C95 0.054(6) 0.063(5) 0.071(7) 0.034(5) 0.003(5) 0.017(5)
Cl1 0.0779(18) 0.0769(16) 0.0789(18) 0.0403(14) 0.0214(15) 0.0164(14)
Cl2 0.0738(18) 0.0627(14) 0.0873(19) 0.0268(13) 0.0054(15) 0.0255(13)
Cl3 0.0637(18) 0.119(2) 0.146(3) 0.075(2) 0.0207(19) 0.0434(17)
C96 0.16(3) 0.061(13) 0.15(3) 0.060(16) 0.08(2) 0.039(16)
Cl4 0.115(9) 0.47(3) 0.44(3) 0.40(3) 0.030(12) 0.035(13)
Cl5 0.121(8) 0.323(15) 0.174(10) 0.164(11) -0.009(7) 0.034(9)
Cl6 0.209(11) 0.288(13) 0.109(7) 0.062(8) 0.032(7) 0.184(11)
C98 0.155(12) 0.144(10) 0.168(13) 0.079(9) 0.040(10) 0.065(9)
Cl8 0.155(12) 0.144(10) 0.168(13) 0.079(9) 0.040(10) 0.065(9)
Cl9 0.155(12) 0.144(10) 0.168(13) 0.079(9) 0.040(10) 0.065(9)
Cl7 0.155(12) 0.144(10) 0.168(13) 0.079(9) 0.040(10) 0.065(9)

loop_
_atom_type_symbol
_atom_type_description
_atom_type_scat_dispersion_real
_atom_type_scat_dispersion_imag
_atom_type_scat_source
C C 0.0033 0.0016 'International Tables Vol C Tables 4.2.6.8 and 6.1.1.4'
H H 0.0000 0.0000 'International Tables Vol C Tables 4.2.6.8 and 6.1.1.4'
N N 0.0061 0.0033 'International Tables Vol C Tables 4.2.6.8 and 6.1.1.4'
Zn Zn 0.2839 1.4301 'International Tables Vol C Tables 4.2.6.8 and 6.1.1.4'
Cl Cl 0.1484 0.1585 'International Tables Vol C Tables 4.2.6.8 and 6.1.1.4'

loop_
_geom_angle_atom_site_label_1
_geom_angle_atom_site_label_2
_geom_angle_atom_site_label_3
_geom_angle
_geom_angle_site_symmetry_3
N2 Zn1 N4 163.3(2) .
N2 Zn1 N1 88.8(2) .
N4 Zn1 N1 88.4(2) .
N2 Zn1 N3 88.6(2) .
N4 Zn1 N3 89.0(2) .
N1 Zn1 N3 161.6(2) .
N2 Zn1 N5 99.0(2) .
N4 Zn1 N5 97.6(2) .
N1 Zn1 N5 104.2(2) .
N3 Zn1 N5 94.2(2) .
C1 N1 C4 106.1(6) .
C1 N1 Zn1 127.0(5) .
C4 N1 Zn1 126.6(4) .
N1 C1 C20 124.8(7) .
N1 C1 C2 109.3(6) .
C20 C1 C2 125.9(6) .
C3 C2 C1 108.4(6) .
C3 C2 H2 125.8 .
C1 C2 H2 125.8 .
C2 C3 C4 106.2(7) .
C2 C3 H3 126.9 .
C4 C3 H3 126.9 .
N1 C4 C5 125.3(6) .
N1 C4 C3 110.0(6) .
C5 C4 C3 124.7(7) .
C4 C5 C6 125.1(6) .
C4 C5 C21 118.4(6) .
C6 C5 C21 116.5(6) .
N2 C6 C5 125.5(6) .
N2 C6 C7 111.0(6) .
C5 C6 C7 123.5(6) .
C8 C7 C6 105.8(6) .
C8 C7 H7 127.1 .
C6 C7 H7 127.1 .
C7 C8 C9 107.8(6) .
C7 C8 H8 126.1 .
C9 C8 H8 126.1 .
N2 C9 C10 124.9(6) .
N2 C9 C8 109.5(6) .
C10 C9 C8 125.7(6) .
C6 N2 C9 105.9(5) .
C6 N2 Zn1 126.3(4) .
C9 N2 Zn1 125.1(4) .
C11 C10 C9 125.6(6) .
C11 C10 C27 117.0(6) .
C9 C10 C27 117.5(5) .
N3 C11 C10 125.5(6) .
N3 C11 C12 109.5(6) .
C10 C11 C12 125.0(6) .
C13 C12 C11 107.5(6) .
C13 C12 H12 126.2 .
C11 C12 H12 126.2 .
C12 C13 C14 106.6(6) .
C12 C13 H13 126.7 .
C14 C13 H13 126.7 .
N3 C14 C15 124.6(6) .
N3 C14 C13 110.3(5) .
C15 C14 C13 125.0(6) .
C11 N3 C14 106.1(5) .
C11 N3 Zn1 125.9(4) .
C14 N3 Zn1 127.2(4) .
C14 C15 C16 125.6(6) .
C14 C15 C33 117.2(6) .
C16 C15 C33 117.2(6) .
N4 C16 C15 126.0(6) .
N4 C16 C17 109.1(6) .
C15 C16 C17 124.9(7) .
C18 C17 C16 106.4(7) .
C18 C17 H17 126.8 .
C16 C17 H17 126.8 .
C17 C18 C19 108.1(6) .
C17 C18 H18 125.9 .
C19 C18 H18 125.9 .
N4 C19 C20 125.0(6) .
N4 C19 C18 109.5(7) .
C20 C19 C18 125.4(6) .
C16 N4 C19 106.9(5) .
C16 N4 Zn1 126.0(4) .
C19 N4 Zn1 126.4(5) .
C1 C20 C19 126.2(6) .
C1 C20 C46 117.7(7) .
C19 C20 C46 116.0(6) .
C26 C21 C22 117.3(8) .
C26 C21 C5 121.1(7) .
C22 C21 C5 121.4(7) .
C21 C22 C23 121.1(9) .
C21 C22 H22 119.5 .
C23 C22 H22 119.5 .
C24 C23 C22 121.5(9) .
C24 C23 H23 119.3 .
C22 C23 H23 119.3 .
C23 C24 C25 119.3(9) .
C23 C24 H24 120.4 .
C25 C24 H24 120.4 .
C24 C25 C26 118.8(10) .
C24 C25 H25 120.6 .
C26 C25 H25 120.6 .
C21 C26 C25 121.9(9) .
C21 C26 H26 119.0 .
C25 C26 H26 119.0 .
C32 C27 C28 116.9(6) .
C32 C27 C10 122.8(5) .
C28 C27 C10 120.2(5) .
C29 C28 C27 121.8(6) .
C29 C28 H28 119.1 .
C27 C28 H28 119.1 .
C28 C29 C30 120.3(6) .
C28 C29 H29 119.9 .
C30 C29 H29 119.9 .
C29 C30 C31 118.6(6) .
C29 C30 H30 120.7 .
C31 C30 H30 120.7 .
C32 C31 C30 120.1(6) .
C32 C31 H31 119.9 .
C30 C31 H31 119.9 .
C31 C32 C27 122.2(6) .
C31 C32 H32 118.9 .
C27 C32 H32 118.9 .
C34 C33 C38 118.5(7) .
C34 C33 C15 120.2(6) .
C38 C33 C15 121.4(7) .
C35 C34 C33 119.8(8) .
C35 C34 H34 120.1 .
C33 C34 H34 120.1 .
C36 C35 C34 121.7(8) .
C36 C35 H35 119.1 .
C34 C35 H35 119.1 .
C37 C36 C35 118.4(8) .
C37 C36 H36 120.8 .
C35 C36 H36 120.8 .
C36 C37 C38 122.3(8) .
C36 C37 H37 118.8 .
C38 C37 H37 118.8 .
C37 C38 C33 119.2(8) .
C37 C38 H38 120.4 .
C33 C38 H38 120.4 .
C43 N5 C39 114.9(6) .
C43 N5 Zn1 122.4(4) .
C39 N5 Zn1 121.5(4) .
N5 C39 C40 125.5(6) .
N5 C39 H39 117.3 .
C40 C39 H39 117.3 .
C39 C40 C41 119.6(6) .
C39 C40 H40 120.2 .
C41 C40 H40 120.2 .
N6 C41 C40 122.3(6) .
N6 C41 C42 121.7(6) .
C40 C41 C42 116.0(6) .
C43 C42 C41 118.9(6) .
C43 C42 H42 120.6 .
C41 C42 H42 120.6 .
N5 C43 C42 125.1(6) .
N5 C43 H43 117.4 .
C42 C43 H43 117.4 .
C41 N6 C45 120.3(6) .
C41 N6 C44 120.7(6) .
C45 N6 C44 118.5(6) .
N6 C44 H44A 109.5 .
N6 C44 H44B 109.5 .
H44A C44 H44B 109.5 .
N6 C44 H44C 109.5 .
H44A C44 H44C 109.5 .
H44B C44 H44C 109.5 .
N6 C45 H45A 109.5 .
N6 C45 H45B 109.5 .
H45A C45 H45B 109.5 .
N6 C45 H45C 109.5 .
H45A C45 H45C 109.5 .
H45B C45 H45C 109.5 .
C47 C46 C20 178.2(8) .
C46 C47 C48 179.3(9) .
C49 C48 C47 178.3(8) .
C48 C49 C69 177.3(7) .
N7 Zn2 N9 162.27(19) .
N7 Zn2 N8 88.5(2) .
N9 Zn2 N8 88.5(2) .
N7 Zn2 N10 87.7(2) .
N9 Zn2 N10 88.6(2) .
N8 Zn2 N10 158.28(19) .
N7 Zn2 N11 99.8(2) .
N9 Zn2 N11 97.82(19) .
N8 Zn2 N11 106.7(2) .
N10 Zn2 N11 95.0(2) .
N7 C50 C69 125.2(6) .
N7 C50 C51 109.5(6) .
C69 C50 C51 125.3(6) .
C52 C51 C50 107.1(6) .
C52 C51 H51 126.4 .
C50 C51 H51 126.4 .
C51 C52 C53 107.6(6) .
C51 C52 H52 126.2 .
C53 C52 H52 126.2 .
N7 C53 C54 125.6(6) .
N7 C53 C52 108.8(6) .
C54 C53 C52 125.5(6) .
C50 N7 C53 106.9(5) .
C50 N7 Zn2 126.7(4) .
C53 N7 Zn2 125.3(4) .
C53 C54 C55 125.7(6) .
C53 C54 C70 116.8(5) .
C55 C54 C70 117.4(6) .
N8 C55 C54 125.6(6) .
N8 C55 C56 109.2(5) .
C54 C55 C56 125.1(6) .
C57 C56 C55 107.1(6) .
C57 C56 H56 126.4 .
C55 C56 H56 126.4 .
C56 C57 C58 107.3(6) .
C56 C57 H57 126.3 .
C58 C57 H57 126.3 .
N8 C58 C57 110.1(5) .
N8 C58 C59 125.0(6) .
C57 C58 C59 124.8(6) .
C55 N8 C58 106.2(5) .
C55 N8 Zn2 125.8(4) .
C58 N8 Zn2 127.8(4) .
C60 C59 C58 125.8(6) .
C60 C59 C76 117.2(6) .
C58 C59 C76 116.9(6) .
N9 C60 C59 125.1(6) .
N9 C60 C61 109.5(6) .
C59 C60 C61 125.3(6) .
C62 C61 C60 106.9(6) .
C62 C61 H61 126.5 .
C60 C61 H61 126.5 .
C61 C62 C63 107.5(6) .
C61 C62 H62 126.3 .
C63 C62 H62 126.3 .
N9 C63 C64 125.7(6) .
N9 C63 C62 109.5(6) .
C64 C63 C62 124.6(6) .
C63 N9 C60 106.5(5) .
C63 N9 Zn2 126.3(4) .
C60 N9 Zn2 127.2(4) .
C65 C64 C63 125.9(6) .
C65 C64 C82 116.8(6) .
C63 C64 C82 117.2(5) .
N10 C65 C64 125.8(6) .
N10 C65 C66 108.4(5) .
C64 C65 C66 125.8(6) .
C67 C66 C65 107.5(6) .
C67 C66 H66 126.2 .
C65 C66 H66 126.2 .
C66 C67 C68 106.8(6) .
C66 C67 H67 126.6 .
C68 C67 H67 126.6 .
N10 C68 C69 125.6(6) .
N10 C68 C67 109.8(5) .
C69 C68 C67 124.4(6) .
C68 N10 C65 107.4(5) .
C68 N10 Zn2 126.9(4) .
C65 N10 Zn2 124.6(4) .
C68 C69 C50 125.7(6) .
C68 C69 C49 118.3(6) .
C50 C69 C49 116.0(6) .
C71 C70 C75 119.0(7) .
C71 C70 C54 120.7(6) .
C75 C70 C54 120.3(6) .
C70 C71 C72 120.2(7) .
C70 C71 H71 119.9 .
C72 C71 H71 119.9 .
C73 C72 C71 120.2(7) .
C73 C72 H72 119.9 .
C71 C72 H72 119.9 .
C74 C73 C72 119.7(7) .
C74 C73 H73 120.1 .
C72 C73 H73 120.1 .
C73 C74 C75 120.4(7) .
C73 C74 H74 119.8 .
C75 C74 H74 119.8 .
C70 C75 C74 120.4(7) .
C70 C75 H75 119.8 .
C74 C75 H75 119.8 .
C81 C76 C77 119.4(6) .
C81 C76 C59 119.8(5) .
C77 C76 C59 120.9(6) .
C78 C77 C76 121.1(7) .
C78 C77 H77 119.4 .
C76 C77 H77 119.4 .
C77 C78 C79 120.2(7) .
C77 C78 H78 119.9 .
C79 C78 H78 119.9 .
C78 C79 C80 119.1(6) .
C78 C79 H79 120.4 .
C80 C79 H79 120.4 .
C81 C80 C79 119.6(7) .
C81 C80 H80 120.2 .
C79 C80 H80 120.2 .
C76 C81 C80 120.6(6) .
C76 C81 H81 119.7 .
C80 C81 H81 119.7 .
C87 C82 C83 118.8(7) .
C87 C82 C64 120.1(7) .
C83 C82 C64 121.0(6) .
C84 C83 C82 120.4(8) .
C84 C83 H83 119.8 .
C82 C83 H83 119.8 .
C85 C84 C83 118.8(9) .
C85 C84 H84 120.6 .
C83 C84 H84 120.6 .
C84 C85 C86 121.2(9) .
C84 C85 H85 119.4 .
C86 C85 H85 119.4 .
C87 C86 C85 119.8(9) .
C87 C86 H86 120.1 .
C85 C86 H86 120.1 .
C86 C87 C82 120.9(8) .
C86 C87 H87 119.5 .
C82 C87 H87 119.5 .
C88 N11 C92 115.8(6) .
C88 N11 Zn2 122.6(4) .
C92 N11 Zn2 120.6(4) .
N11 C88 C89 124.9(6) .
N11 C88 H88 117.6 .
C89 C88 H88 117.6 .
C88 C89 C90 119.9(6) .
C88 C89 H89 120.0 .
C90 C89 H89 120.0 .
N12 C90 C89 123.8(7) .
N12 C90 C91 120.9(7) .
C89 C90 C91 115.3(6) .
C92 C91 C90 120.1(7) .
C92 C91 H91 119.9 .
C90 C91 H91 119.9 .
N11 C92 C91 123.9(7) .
N11 C92 H92 118.0 .
C91 C92 H92 118.0 .
C90 N12 C93 119.9(7) .
C90 N12 C94 121.6(7) .
C93 N12 C94 118.4(7) .
N12 C93 H93A 109.5 .
N12 C93 H93B 109.5 .
H93A C93 H93B 109.5 .
N12 C93 H93C 109.5 .
H93A C93 H93C 109.5 .
H93B C93 H93C 109.5 .
N12 C94 H94A 109.5 .
N12 C94 H94B 109.5 .
H94A C94 H94B 109.5 .
N12 C94 H94C 109.5 .
H94A C94 H94C 109.5 .
H94B C94 H94C 109.5 .
Cl1 C95 Cl2 111.6(5) .
Cl1 C95 Cl3 111.3(5) .
Cl2 C95 Cl3 109.8(5) .
Cl1 C95 H95 108.0 .
Cl2 C95 H95 108.0 .
Cl3 C95 H95 108.0 .
Cl5 C96 Cl6 104.2(11) .
Cl5 C96 Cl4 104.6(11) .
Cl6 C96 Cl4 104.2(10) .
Cl5 C96 H96 114.2 .
Cl6 C96 H96 114.2 .
Cl4 C96 H96 114.2 .
C96 Cl4 Cl4 137.9(15) 2_676
C96 Cl6 Cl9 164.8(11) .
Cl8 C98 Cl7 95.5(13) .
Cl8 C98 Cl9 95.8(14) .
Cl7 C98 Cl9 93.9(13) .
Cl8 C98 H98 121.6 .
Cl7 C98 H98 121.6 .
Cl9 C98 H98 121.6 .
C98 Cl8 Cl8 123.4(19) 2_576
C98 Cl9 Cl6 122.4(12) .

loop_
_geom_bond_atom_site_label_1
_geom_bond_atom_site_label_2
_geom_bond_distance
_geom_bond_site_symmetry_2
Zn1 N2 2.067(5) .
Zn1 N4 2.068(5) .
Zn1 N1 2.076(6) .
Zn1 N3 2.077(5) .
Zn1 N5 2.135(5) .
N1 C1 1.371(8) .
N1 C4 1.374(9) .
C1 C20 1.402(10) .
C1 C2 1.426(10) .
C2 C3 1.343(10) .
C2 H2 0.9500 .
C3 C4 1.439(9) .
C3 H3 0.9500 .
C4 C5 1.416(9) .
C5 C6 1.417(9) .
C5 C21 1.488(10) .
C6 N2 1.359(8) .
C6 C7 1.444(9) .
C7 C8 1.350(9) .
C7 H7 0.9500 .
C8 C9 1.437(9) .
C8 H8 0.9500 .
C9 N2 1.376(8) .
C9 C10 1.418(9) .
C10 C11 1.402(8) .
C10 C27 1.484(8) .
C11 N3 1.366(7) .
C11 C12 1.435(9) .
C12 C13 1.346(9) .
C12 H12 0.9500 .
C13 C14 1.429(9) .
C13 H13 0.9500 .
C14 N3 1.369(8) .
C14 C15 1.413(9) .
C15 C16 1.415(9) .
C15 C33 1.493(10) .
C16 N4 1.369(9) .
C16 C17 1.461(9) .
C17 C18 1.349(10) .
C17 H17 0.9500 .
C18 C19 1.426(10) .
C18 H18 0.9500 .
C19 N4 1.376(8) .
C19 C20 1.405(10) .
C20 C46 1.427(8) .
C21 C26 1.370(11) .
C21 C22 1.379(10) .
C22 C23 1.387(12) .
C22 H22 0.9500 .
C23 C24 1.338(14) .
C23 H23 0.9500 .
C24 C25 1.394(15) .
C24 H24 0.9500 .
C25 C26 1.401(12) .
C25 H25 0.9500 .
C26 H26 0.9500 .
C27 C32 1.386(8) .
C27 C28 1.391(8) .
C28 C29 1.381(9) .
C28 H28 0.9500 .
C29 C30 1.383(9) .
C29 H29 0.9500 .
C30 C31 1.395(9) .
C30 H30 0.9500 .
C31 C32 1.372(8) .
C31 H31 0.9500 .
C32 H32 0.9500 .
C33 C34 1.409(10) .
C33 C38 1.417(10) .
C34 C35 1.387(12) .
C34 H34 0.9500 .
C35 C36 1.379(12) .
C35 H35 0.9500 .
C36 C37 1.378(12) .
C36 H36 0.9500 .
C37 C38 1.385(12) .
C37 H37 0.9500 .
C38 H38 0.9500 .
N5 C43 1.332(8) .
N5 C39 1.337(8) .
C39 C40 1.355(9) .
C39 H39 0.9500 .
C40 C41 1.396(9) .
C40 H40 0.9500 .
C41 N6 1.366(8) .
C41 C42 1.412(9) .
C42 C43 1.369(9) .
C42 H42 0.9500 .
C43 H43 0.9500 .
N6 C45 1.472(9) .
N6 C44 1.478(10) .
C44 H44A 0.9800 .
C44 H44B 0.9800 .
C44 H44C 0.9800 .
C45 H45A 0.9800 .
C45 H45B 0.9800 .
C45 H45C 0.9800 .
C46 C47 1.201(9) .
C47 C48 1.384(9) .
C48 C49 1.188(8) .
C49 C69 1.445(8) .
Zn2 N7 2.073(5) .
Zn2 N9 2.083(5) .
Zn2 N8 2.085(5) .
Zn2 N10 2.100(5) .
Zn2 N11 2.115(5) .
C50 N7 1.368(7) .
C50 C69 1.412(9) .
C50 C51 1.447(9) .
C51 C52 1.344(9) .
C51 H51 0.9500 .
C52 C53 1.448(8) .
C52 H52 0.9500 .
C53 N7 1.379(8) .
C53 C54 1.391(9) .
C54 C55 1.411(8) .
C54 C70 1.497(9) .
C55 N8 1.365(8) .
C55 C56 1.443(9) .
C56 C57 1.337(9) .
C56 H56 0.9500 .
C57 C58 1.421(9) .
C57 H57 0.9500 .
C58 N8 1.368(7) .
C58 C59 1.424(9) .
C59 C60 1.416(9) .
C59 C76 1.510(8) .
C60 N9 1.386(7) .
C60 C61 1.432(9) .
C61 C62 1.344(9) .
C61 H61 0.9500 .
C62 C63 1.445(8) .
C62 H62 0.9500 .
C63 N9 1.354(8) .
C63 C64 1.409(9) .
C64 C65 1.402(8) .
C64 C82 1.498(9) .
C65 N10 1.379(8) .
C65 C66 1.441(9) .
C66 C67 1.343(9) .
C66 H66 0.9500 .
C67 C68 1.442(9) .
C67 H67 0.9500 .
C68 N10 1.345(7) .
C68 C69 1.398(9) .
C70 C71 1.377(9) .
C70 C75 1.381(9) .
C71 C72 1.390(10) .
C71 H71 0.9500 .
C72 C73 1.373(11) .
C72 H72 0.9500 .
C73 C74 1.364(10) .
C73 H73 0.9500 .
C74 C75 1.386(10) .
C74 H74 0.9500 .
C75 H75 0.9500 .
C76 C81 1.389(9) .
C76 C77 1.392(9) .
C77 C78 1.376(9) .
C77 H77 0.9500 .
C78 C79 1.403(10) .
C78 H78 0.9500 .
C79 C80 1.411(10) .
C79 H79 0.9500 .
C80 C81 1.396(9) .
C80 H80 0.9500 .
C81 H81 0.9500 .
C82 C87 1.381(10) .
C82 C83 1.401(10) .
C83 C84 1.393(12) .
C83 H83 0.9500 .
C84 C85 1.375(14) .
C84 H84 0.9500 .
C85 C86 1.382(14) .
C85 H85 0.9500 .
C86 C87 1.370(12) .
C86 H86 0.9500 .
C87 H87 0.9500 .
N11 C88 1.339(8) .
N11 C92 1.344(8) .
C88 C89 1.367(9) .
C88 H88 0.9500 .
C89 C90 1.393(10) .
C89 H89 0.9500 .
C90 N12 1.358(9) .
C90 C91 1.428(10) .
C91 C92 1.361(9) .
C91 H91 0.9500 .
C92 H92 0.9500 .
N12 C93 1.452(11) .
N12 C94 1.458(10) .
C93 H93A 0.9800 .
C93 H93B 0.9800 .
C93 H93C 0.9800 .
C94 H94A 0.9800 .
C94 H94B 0.9800 .
C94 H94C 0.9800 .
C95 Cl1 1.714(9) .
C95 Cl2 1.752(9) .
C95 Cl3 1.764(9) .
C95 H95 1.0000 .
C96 Cl5 1.680(17) .
C96 Cl6 1.681(15) .
C96 Cl4 1.717(16) .
C96 H96 1.0000 .
Cl4 Cl4 2.20(4) 2_676
Cl6 Cl9 2.19(2) .
C98 Cl8 1.71(2) .
C98 Cl7 1.72(2) .
C98 Cl9 1.73(2) .
C98 H98 1.0000 .
Cl8 Cl8 2.22(3) 2_576
